data_7113885
loop_
_publ_author_name
'Turner, Luke E.'
'Thorn, Matthew G.'
'Fanwick, Phillip E.'
'Rothwell, Ian P.'

_publ_section_title
;
 Facile resolution of constrained geometry indenyl-phenoxide
 ligationElectronic supplementary information (ESI) available: synthesis
 of compounds 1--8 and ORTEP views of4,5 and 6. See
 http://www.rsc.org/suppdata/cc/b2/b212724e/
;
_journal_issue 9
_journal_name_full 'Chemical Communications'
_journal_page_first 1034
_journal_paper_doi 10.1039/b212724e
_journal_year 2003
_chemical_formula_sum 'C68 H86 O6 Si2 Zr'
_chemical_formula_weight 1146.83
_chemical_name_systematic ' ? '
_space_group_IT_number 19
_symmetry_cell_setting orthorhombic
_symmetry_space_group_name_Hall 'P 2ac 2ab'
_symmetry_space_group_name_H-M 'P 21 21 21'
_atom_type_scat_source 'International Tables for Crystallography (Vol C)'
_audit_creation_date 6-02-03
_audit_creation_method from_MolEN_and_SHELXL
_audit_update_record ' ? '
_cell_angle_alpha 90.00
_cell_angle_beta 90.00
_cell_angle_gamma 90.00
_cell_formula_units_Z 4
_cell_length_a 12.5231(3)
_cell_length_b 19.2231(4)
_cell_length_c 25.9127(6)
_cell_measurement_reflns_used 40505
_cell_measurement_temperature 150
_cell_measurement_theta_max 26
_cell_measurement_theta_min 5
_cell_volume 6238.0(2)
_computing_cell_refinement DENZO/SCALEPACK_(Otwinowski,_1996)
_computing_data_collection Collect_(Nonius,_1998)
_computing_data_reduction DENZO/SCALEPACK_(Otwinowski,_1996)
_computing_molecular_graphics
; 
ORTEP (Johnson, 1976) 
PLUTON (Spek, 1991) 
;
_computing_publication_material CIF_VAX_MolEN_(Fair,_1990)
_computing_structure_refinement SHELX97_(Sheldrick,_1997)
_computing_structure_solution PATTY_(DIRDIF99,_Beurskins,_1999)
_diffrn_ambient_temperature 150
_diffrn_measurement_device_type Nonius_KappaCCD
_diffrn_measurement_method \w
_diffrn_radiation_type MO-K\a
_diffrn_radiation_wavelength 0.71073
_diffrn_reflns_av_R_equivalents 0.076
_diffrn_reflns_limit_h_max 15
_diffrn_reflns_limit_h_min -15
_diffrn_reflns_limit_k_max 24
_diffrn_reflns_limit_k_min -23
_diffrn_reflns_limit_l_max 32
_diffrn_reflns_limit_l_min -32
_diffrn_reflns_number 40505
_diffrn_reflns_theta_max 26.39
_diffrn_reflns_theta_min 5.00
_exptl_absorpt_coefficient_mu 0.257
_exptl_absorpt_correction_T_max 0.9684
_exptl_absorpt_correction_T_min 0.4796
_exptl_absorpt_correction_type multi-scan_(Otwinowski_&_Minor,_
_exptl_crystal_colour colorless
_exptl_crystal_density_diffrn 1.22
_exptl_crystal_description needle
_exptl_crystal_F_000 2440
_exptl_crystal_size_max 0.28
_exptl_crystal_size_mid 0.15
_exptl_crystal_size_min 0.13
_refine_diff_density_max 0.85
_refine_diff_density_min -0.60
_refine_ls_abs_structure_details 'Flack H. D. (1983), Acta Cryst. A39, 876-881'
_refine_ls_abs_structure_Flack 0.03(4)
_refine_ls_extinction_method none
_refine_ls_goodness_of_fit_ref 1.124
_refine_ls_hydrogen_treatment H_atoms_riding
_refine_ls_matrix_type full
_refine_ls_number_parameters 707
_refine_ls_number_reflns 12553
_refine_ls_number_restraints 3
_refine_ls_R_factor_gt 0.063
_refine_ls_shift/su_max 0.031
_refine_ls_structure_factor_coef Fsqd
_refine_ls_weighting_details '1/[\s^2^(Fo^2^)+(0.0423P)^2^+9.6460P] where P=(Fo^2^+2Fc^2^)/3  '
_refine_ls_weighting_scheme calc
_refine_ls_wR_factor_ref 0.136
_reflns_number_gt 12110
_reflns_number_total 12567
_reflns_threshold_expression >2.0\s(I)
_cod_data_source_file b212724e.txt
_cod_data_source_block LTZRBN
_cod_depositor_comments
;
The following automatic conversions were performed:

'_refine_ls_weighting_scheme' value 'calc ' changed to 'calc'
according to
/usr/data/users/saulius/automatic-downloads/retrospective/RSC/lib/dictionaries/cif_core.dic
dictionary named 'cif_core.dic' version 2.4.2 from 2011-04-26.

Automatic conversion script
Id: cif_fix_values 2281 2013-09-26 08:29:07Z andrius 
;
_cod_original_cell_volume 6238.0(4)
_cod_original_formula_sum 'C68 H86 O6 Si2 Zr1'
_cod_database_code 7113885
_reflns_friedl_coverage 0.8976

loop_
_symmetry_equiv_pos_as_xyz
'x, y, z'
'-x+1/2, -y, z+1/2'
'-x, y+1/2, -z+1/2'
'x+1/2, -y+1/2, -z'

loop_
_atom_site_label
_atom_site_type_symbol
_atom_site_fract_x
_atom_site_fract_y
_atom_site_fract_z
_atom_site_U_iso_or_equiv
_atom_site_adp_type
_atom_site_occupancy
_atom_site_symmetry_multiplicity
_atom_site_calc_flag
_atom_site_refinement_flags
Zr Zr 0.96636(3) 0.95858(2) 0.781879(16) 0.02525(10) Uani 1 1 d .
Si(22) Si 0.78483(11) 0.81431(7) 0.65230(5) 0.0337(3) Uani 1 1 d .
Si(32) Si 0.83739(12) 1.08749(8) 0.93196(5) 0.0398(3) Uani 1 1 d .
O(1) O 1.0910(2) 0.90752(15) 0.74310(12) 0.0282(7) Uani 1 1 d .
O(2) O 0.8424(2) 0.92489(15) 0.73891(12) 0.0286(7) Uani 1 1 d .
O(3) O 0.8706(2) 0.97179(15) 0.84742(11) 0.0266(6) Uani 1 1 d .
O(4) O 1.0987(2) 0.95943(19) 0.84819(11) 0.0342(7) Uani 1 1 d .
O(5) O 0.9534(3) 0.84585(15) 0.81703(12) 0.0323(7) Uani 1 1 d .
O(9) O 0.6409(8) 0.7365(5) 0.0531(4) 0.169(4) Uani 1 1 d .
C(1) C 1.1631(3) 0.9344(2) 0.70916(17) 0.0273(9) Uani 1 1 d .
C(2) C 1.1497(4) 1.0042(2) 0.69519(17) 0.0285(9) Uani 1 1 d .
C(3) C 1.2168(3) 1.0363(3) 0.65914(17) 0.0329(9) Uani 1 1 d .
C(4) C 1.2987(4) 1.0002(2) 0.63594(18) 0.0326(10) Uani 1 1 d .
C(5) C 1.3145(4) 0.9309(3) 0.65271(19) 0.0340(10) Uani 1 1 d .
C(6) C 1.2506(4) 0.8962(2) 0.68888(18) 0.0287(10) Uani 1 1 d .
C(11) C 1.0603(3) 1.0410(2) 0.72073(17) 0.0281(8) Uani 1 1 d .
C(12) C 1.0617(3) 1.0725(2) 0.77027(17) 0.0294(10) Uani 1 1 d .
C(13) C 0.9572(4) 1.09180(18) 0.78408(19) 0.0297(9) Uani 1 1 d .
C(14) C 0.8903(4) 1.0793(2) 0.74105(18) 0.0298(9) Uani 1 1 d .
C(15) C 0.7800(4) 1.0924(2) 0.7321(2) 0.0407(12) Uani 1 1 d .
C(16) C 0.7390(4) 1.0766(3) 0.6849(2) 0.0503(14) Uani 1 1 d .
C(17) C 0.8027(4) 1.0459(3) 0.6456(2) 0.0496(13) Uani 1 1 d .
C(18) C 0.9074(4) 1.0303(2) 0.65334(19) 0.0377(11) Uani 1 1 d .
C(19) C 0.9524(3) 1.0478(2) 0.70191(16) 0.0281(9) Uani 1 1 d .
C(21) C 0.7603(3) 0.8826(2) 0.75262(17) 0.0252(9) Uani 1 1 d .
C(22) C 0.7422(3) 0.8213(2) 0.72184(19) 0.0291(9) Uani 1 1 d .
C(23) C 0.6683(4) 0.7739(2) 0.74053(18) 0.0309(10) Uani 1 1 d .
C(24) C 0.6128(3) 0.7824(2) 0.78721(19) 0.0293(9) Uani 1 1 d .
C(25) C 0.5447(4) 0.7308(2) 0.80773(19) 0.0377(11) Uani 1 1 d .
C(26) C 0.4896(4) 0.7424(3) 0.8530(2) 0.0381(11) Uani 1 1 d .
C(27) C 0.5003(4) 0.8048(3) 0.8789(2) 0.0367(11) Uani 1 1 d .
C(28) C 0.5648(4) 0.8569(2) 0.86003(19) 0.0334(10) Uani 1 1 d .
C(29) C 0.6241(3) 0.8472(2) 0.81402(18) 0.0281(9) Uani 1 1 d .
C(2A) C 0.6961(3) 0.8994(2) 0.79428(16) 0.0258(9) Uani 1 1 d .
C(31) C 0.7721(3) 1.0012(2) 0.84491(17) 0.0268(9) Uani 1 1 d .
C(32) C 0.7544(4) 1.0635(2) 0.87450(18) 0.0303(10) Uani 1 1 d .
C(33) C 0.6586(4) 1.0989(2) 0.86632(19) 0.0349(11) Uani 1 1 d .
C(34) C 0.5780(4) 1.0742(2) 0.83136(19) 0.0293(10) Uani 1 1 d .
C(35) C 0.4832(4) 1.1121(2) 0.8228(2) 0.0381(11) Uani 1 1 d .
C(36) C 0.4067(4) 1.0872(2) 0.7905(2) 0.0392(12) Uani 1 1 d .
C(37) C 0.4226(4) 1.0229(2) 0.76455(19) 0.0357(11) Uani 1 1 d .
C(38) C 0.5130(3) 0.9854(2) 0.77314(18) 0.0333(10) Uani 1 1 d .
C(39) C 0.5952(3) 1.0088(2) 0.80705(18) 0.0293(9) Uani 1 1 d .
C(3A) C 0.6913(3) 0.9706(2) 0.81618(17) 0.0270(9) Uani 1 1 d .
C(41) C 1.3769(4) 1.0313(3) 0.59648(18) 0.0370(11) Uani 1 1 d .
C(42) C 1.4861(4) 1.0421(3) 0.6224(2) 0.0482(12) Uani 1 1 d .
C(43) C 1.3376(5) 1.1020(3) 0.5772(2) 0.0475(13) Uani 1 1 d .
C(44) C 1.3892(5) 0.9832(3) 0.5501(2) 0.0502(14) Uani 1 1 d .
C(61) C 1.2757(4) 0.8213(2) 0.70477(18) 0.0329(10) Uani 1 1 d .
C(62) C 1.2872(5) 0.8158(3) 0.7632(2) 0.0441(13) Uani 1 1 d .
C(63) C 1.3807(4) 0.7940(3) 0.6818(2) 0.0495(14) Uani 1 1 d .
C(64) C 1.1854(4) 0.7736(3) 0.6853(2) 0.0420(12) Uani 1 1 d .
C(221) C 0.9249(4) 0.8390(3) 0.6377(2) 0.0487(14) Uani 1 1 d .
C(222) C 0.6922(5) 0.8717(4) 0.6163(2) 0.0623(17) Uani 1 1 d .
C(223) C 0.7680(6) 0.7226(3) 0.6312(3) 0.0658(19) Uani 1 1 d .
C(321) C 0.8309(5) 1.0124(3) 0.9768(2) 0.0489(13) Uani 1 1 d .
C(322) C 0.9791(5) 1.1112(4) 0.9185(2) 0.0631(17) Uani 1 1 d .
C(323) C 0.7732(7) 1.1627(3) 0.9650(2) 0.070(2) Uani 1 1 d .
C(401) C 1.2129(4) 0.9724(4) 0.8394(2) 0.0509(14) Uani 1 1 d .
C(402) C 1.2702(5) 0.9340(4) 0.8803(3) 0.075(2) Uani 1 1 d .
C(403) C 1.1932(6) 0.9372(5) 0.9249(2) 0.086(3) Uani 1 1 d .
C(404) C 1.0888(5) 0.9306(4) 0.9003(2) 0.066(2) Uani 1 1 d .
C(501) C 0.8932(5) 0.8225(3) 0.8627(2) 0.0443(13) Uani 1 1 d .
C(502) C 0.8993(10) 0.7483(3) 0.8642(3) 0.120(4) Uani 1 1 d .
C(503) C 0.9402(7) 0.7223(3) 0.8165(3) 0.075(2) Uani 1 1 d .
C(504) C 0.9848(4) 0.7844(2) 0.7881(2) 0.0371(11) Uani 1 1 d .
C(901) C 0.0938(9) 0.9139(5) 0.5093(4) 0.097(3) Uani 1 1 d .
C(902) C 0.0437(12) 0.9245(6) 0.4636(4) 0.127(4) Uani 1 1 d .
C(903) C -0.0016(16) 0.9889(6) 0.4524(5) 0.175(7) Uani 1 1 d .
C(904) C 0.0049(9) 1.0439(6) 0.4858(3) 0.114(3) Uani 1 1 d .
C(905) C 0.0495(8) 1.0316(6) 0.5308(3) 0.100(3) Uani 1 1 d .
C(906) C 0.0920(6) 0.9659(5) 0.5448(3) 0.082(2) Uani 1 1 d .
C(907) C 0.1392(10) 0.8459(7) 0.5228(5) 0.143(5) Uani 1 1 d .
C(911) C 0.7250(10) 0.7744(9) 0.0764(6) 0.165(6) Uani 1 1 d D
C(912) C 0.7885(12) 0.8060(11) 0.0345(6) 0.213(9) Uani 1 1 d D
C(913) C 0.7160(12) 0.8036(10) -0.0112(6) 0.171(6) Uani 1 1 d D
C(914) C 0.6158(12) 0.7764(8) 0.0112(5) 0.147(5) Uani 1 1 d D
H(3) H 1.2059 1.0828 0.6507 0.039 Uiso 1 1 calc R
H(5) H 1.3717 0.9065 0.6386 0.041 Uiso 1 1 calc R
H(12) H 1.1222 1.0792 0.7905 0.035 Uiso 1 1 calc R
H(13) H 0.9358 1.1096 0.8158 0.036 Uiso 1 1 calc R
H(15) H 0.7371 1.1112 0.7578 0.049 Uiso 1 1 calc R
H(16) H 0.6675 1.0861 0.6782 0.060 Uiso 1 1 calc R
H(17) H 0.7719 1.0363 0.6137 0.060 Uiso 1 1 calc R
H(18) H 0.9480 1.0089 0.6278 0.045 Uiso 1 1 calc R
H(23) H 0.6547 0.7343 0.7211 0.037 Uiso 1 1 calc R
H(25) H 0.5370 0.6886 0.7906 0.045 Uiso 1 1 calc R
H(26) H 0.4450 0.7080 0.8661 0.046 Uiso 1 1 calc R
H(27) H 0.4632 0.8118 0.9096 0.044 Uiso 1 1 calc R
H(28) H 0.5696 0.8989 0.8777 0.040 Uiso 1 1 calc R
H(33) H 0.6465 1.1401 0.8842 0.042 Uiso 1 1 calc R
H(35) H 0.4730 1.1544 0.8393 0.046 Uiso 1 1 calc R
H(36) H 0.3441 1.1123 0.7854 0.047 Uiso 1 1 calc R
H(37) H 0.3712 1.0064 0.7417 0.043 Uiso 1 1 calc R
H(38) H 0.5215 0.9431 0.7563 0.040 Uiso 1 1 calc R
H(22A) H 0.9299 0.8541 0.6025 0.073 Uiso 1 1 calc R
H(22B) H 0.9706 0.7995 0.6428 0.073 Uiso 1 1 calc R
H(22C) H 0.9466 0.8760 0.6602 0.073 Uiso 1 1 calc R
H(22D) H 0.6909 0.9168 0.6322 0.093 Uiso 1 1 calc R
H(22E) H 0.6217 0.8521 0.6169 0.093 Uiso 1 1 calc R
H(22F) H 0.7159 0.8759 0.5812 0.093 Uiso 1 1 calc R
H(22G) H 0.6940 0.7099 0.6333 0.099 Uiso 1 1 calc R
H(22H) H 0.8092 0.6927 0.6531 0.099 Uiso 1 1 calc R
H(22I) H 0.7922 0.7178 0.5962 0.099 Uiso 1 1 calc R
H(32A) H 0.7581 1.0049 0.9871 0.073 Uiso 1 1 calc R
H(32B) H 0.8736 1.0219 1.0067 0.073 Uiso 1 1 calc R
H(32C) H 0.8574 0.9715 0.9598 0.073 Uiso 1 1 calc R
H(32D) H 1.0170 1.1162 0.9505 0.095 Uiso 1 1 calc R
H(32E) H 0.9814 1.1543 0.8998 0.095 Uiso 1 1 calc R
H(32F) H 1.0119 1.0752 0.8982 0.095 Uiso 1 1 calc R
H(32G) H 0.7052 1.1487 0.9785 0.105 Uiso 1 1 calc R
H(32H) H 0.7633 1.1998 0.9407 0.105 Uiso 1 1 calc R
H(32I) H 0.8181 1.1783 0.9927 0.105 Uiso 1 1 calc R
H(40A) H 1.2283 1.0218 0.8416 0.061 Uiso 1 1 calc R
H(40B) H 1.2342 0.9558 0.8056 0.061 Uiso 1 1 calc R
H(40C) H 1.3373 0.9564 0.8888 0.090 Uiso 1 1 calc R
H(40D) H 1.2839 0.8863 0.8701 0.090 Uiso 1 1 calc R
H(40E) H 1.2056 0.8994 0.9490 0.104 Uiso 1 1 calc R
H(40F) H 1.1992 0.9811 0.9432 0.104 Uiso 1 1 calc R
H(40G) H 1.0353 0.9560 0.9197 0.080 Uiso 1 1 calc R
H(40H) H 1.0677 0.8821 0.8987 0.080 Uiso 1 1 calc R
H(42A) H 1.5139 0.9980 0.6334 0.072 Uiso 1 1 calc R
H(42B) H 1.4781 1.0721 0.6517 0.072 Uiso 1 1 calc R
H(42C) H 1.5346 1.0629 0.5982 0.072 Uiso 1 1 calc R
H(43A) H 1.3837 1.1182 0.5501 0.071 Uiso 1 1 calc R
H(43B) H 1.3382 1.1348 0.6051 0.071 Uiso 1 1 calc R
H(43C) H 1.2662 1.0974 0.5641 0.071 Uiso 1 1 calc R
H(44A) H 1.4365 1.0041 0.5254 0.075 Uiso 1 1 calc R
H(44B) H 1.3207 0.9757 0.5345 0.075 Uiso 1 1 calc R
H(44C) H 1.4182 0.9395 0.5612 0.075 Uiso 1 1 calc R
H(50A) H 0.9239 0.8422 0.8939 0.053 Uiso 1 1 calc R
H(50B) H 0.8193 0.8374 0.8603 0.053 Uiso 1 1 calc R
H(50C) H 0.9455 0.7339 0.8923 0.144 Uiso 1 1 calc R
H(50D) H 0.8288 0.7291 0.8704 0.144 Uiso 1 1 calc R
H(50E) H 0.8838 0.7005 0.7966 0.090 Uiso 1 1 calc R
H(50F) H 0.9958 0.6882 0.8227 0.090 Uiso 1 1 calc R
H(50G) H 1.0620 0.7813 0.7860 0.045 Uiso 1 1 calc R
H(50H) H 0.9562 0.7864 0.7533 0.045 Uiso 1 1 calc R
H(62A) H 1.3496 0.8408 0.7741 0.066 Uiso 1 1 calc R
H(62B) H 1.2940 0.7678 0.7728 0.066 Uiso 1 1 calc R
H(62C) H 1.2252 0.8353 0.7795 0.066 Uiso 1 1 calc R
H(63A) H 1.3763 0.7947 0.6448 0.074 Uiso 1 1 calc R
H(63B) H 1.3927 0.7472 0.6933 0.074 Uiso 1 1 calc R
H(63C) H 1.4387 0.8231 0.6928 0.074 Uiso 1 1 calc R
H(64A) H 1.1183 0.7894 0.6989 0.063 Uiso 1 1 calc R
H(64B) H 1.1984 0.7268 0.6966 0.063 Uiso 1 1 calc R
H(64C) H 1.1831 0.7749 0.6483 0.063 Uiso 1 1 calc R
H(902) H 0.0396 0.8886 0.4396 0.152 Uiso 1 1 calc R
H(903) H -0.0373 0.9948 0.4212 0.209 Uiso 1 1 calc R
H(904) H -0.0210 1.0877 0.4772 0.137 Uiso 1 1 calc R
H(905) H 0.0535 1.0678 0.5545 0.120 Uiso 1 1 calc R
H(906) H 0.1183 0.9584 0.5779 0.098 Uiso 1 1 calc R
H(90A) H 0.1494 0.8433 0.5595 0.214 Uiso 1 1 calc R
H(90B) H 0.2067 0.8401 0.5057 0.214 Uiso 1 1 calc R
H(90C) H 0.0913 0.8097 0.5120 0.214 Uiso 1 1 calc R
H(91A) H 0.7694 0.7436 0.0969 0.198 Uiso 1 1 calc R
H(91B) H 0.6964 0.8103 0.0988 0.198 Uiso 1 1 calc R
H(91C) H 0.8531 0.7795 0.0281 0.256 Uiso 1 1 calc R
H(91D) H 0.8078 0.8535 0.0428 0.256 Uiso 1 1 calc R
H(91E) H 0.7058 0.8495 -0.0258 0.205 Uiso 1 1 calc R
H(91F) H 0.7436 0.7727 -0.0376 0.205 Uiso 1 1 calc R
H(91G) H 0.5700 0.8147 0.0215 0.177 Uiso 1 1 calc R
H(91H) H 0.5780 0.7487 -0.0142 0.177 Uiso 1 1 calc R

loop_
_atom_site_aniso_label
_atom_site_aniso_U_11
_atom_site_aniso_U_22
_atom_site_aniso_U_33
_atom_site_aniso_U_12
_atom_site_aniso_U_13
_atom_site_aniso_U_23
Zr 0.02306(18) 0.02225(17) 0.03046(19) 0.00157(16) 0.00060(19) -0.00101(18)
Si(22) 0.0316(7) 0.0364(7) 0.0331(7) -0.0017(5) 0.0027(6) -0.0080(6)
Si(32) 0.0468(8) 0.0388(8) 0.0339(7) -0.0071(6) -0.0010(6) -0.0053(6)
O(1) 0.0236(15) 0.0296(16) 0.0314(16) -0.0003(12) 0.0023(13) -0.0009(13)
O(2) 0.0266(16) 0.0263(15) 0.0329(16) -0.0038(12) 0.0052(13) -0.0001(13)
O(3) 0.0221(14) 0.0273(16) 0.0306(15) 0.0025(12) -0.0003(12) 0.0005(13)
O(4) 0.0266(15) 0.0437(18) 0.0324(16) 0.0004(16) -0.0026(13) 0.0003(16)
O(5) 0.0351(18) 0.0254(15) 0.0365(17) 0.0024(13) 0.0091(15) 0.0038(12)
O(9) 0.172(9) 0.170(9) 0.166(8) -0.032(7) -0.034(7) 0.047(7)
C(1) 0.022(2) 0.027(2) 0.033(2) 0.0021(15) 0.0003(18) -0.0021(17)
C(2) 0.026(2) 0.033(2) 0.027(2) -0.0001(18) 0.0004(18) -0.0053(18)
C(3) 0.030(2) 0.035(2) 0.034(2) 0.000(2) 0.0037(19) 0.002(2)
C(4) 0.025(2) 0.039(3) 0.033(2) -0.0031(19) 0.0042(19) -0.005(2)
C(5) 0.024(2) 0.041(3) 0.037(3) 0.0063(19) 0.009(2) -0.002(2)
C(6) 0.028(2) 0.026(2) 0.032(2) 0.0028(17) 0.0012(19) 0.0012(18)
C(11) 0.0257(19) 0.0275(19) 0.031(2) 0.0027(16) 0.0039(17) 0.002(2)
C(12) 0.027(2) 0.031(2) 0.030(2) -0.0021(16) 0.0037(17) -0.0003(18)
C(13) 0.038(2) 0.0138(16) 0.037(2) -0.0050(17) 0.008(2) 0.0007(18)
C(14) 0.028(2) 0.023(2) 0.039(2) 0.0027(18) 0.006(2) 0.0000(19)
C(15) 0.034(3) 0.033(2) 0.055(3) 0.007(2) 0.005(2) 0.010(2)
C(16) 0.034(3) 0.049(3) 0.068(4) 0.009(2) -0.010(3) 0.009(3)
C(17) 0.049(3) 0.054(3) 0.045(3) 0.003(3) -0.012(2) 0.008(3)
C(18) 0.041(3) 0.034(3) 0.038(3) 0.002(2) -0.005(2) 0.002(2)
C(19) 0.027(2) 0.0223(19) 0.035(2) 0.0009(18) -0.0030(17) 0.0014(17)
C(21) 0.023(2) 0.022(2) 0.031(2) -0.0011(16) -0.0023(18) 0.0013(17)
C(22) 0.029(2) 0.023(2) 0.035(2) 0.0020(16) 0.000(2) -0.004(2)
C(23) 0.031(2) 0.027(2) 0.034(2) 0.0021(18) -0.004(2) -0.0030(19)
C(24) 0.027(2) 0.0205(19) 0.040(3) -0.0013(15) 0.002(2) -0.0030(19)
C(25) 0.032(2) 0.032(2) 0.049(3) -0.008(2) 0.002(2) 0.000(2)
C(26) 0.033(3) 0.036(3) 0.045(3) 0.0000(19) 0.005(2) 0.007(2)
C(27) 0.032(2) 0.041(3) 0.037(3) -0.0020(19) 0.0056(19) 0.006(2)
C(28) 0.030(2) 0.034(2) 0.036(3) 0.0007(18) 0.0025(19) -0.003(2)
C(29) 0.026(2) 0.025(2) 0.033(2) -0.0002(17) 0.0009(19) 0.0003(18)
C(2A) 0.025(2) 0.0199(19) 0.032(2) 0.0007(16) -0.0033(18) -0.0002(16)
C(31) 0.025(2) 0.026(2) 0.029(2) 0.0020(17) 0.0047(18) 0.0016(18)
C(32) 0.026(2) 0.027(2) 0.038(3) -0.0003(17) 0.0071(19) -0.0038(19)
C(33) 0.034(3) 0.028(2) 0.042(3) 0.0017(19) 0.007(2) -0.003(2)
C(34) 0.024(2) 0.025(2) 0.039(3) -0.0002(17) 0.0060(19) 0.0030(19)
C(35) 0.025(2) 0.028(2) 0.061(3) 0.0065(19) 0.008(2) -0.003(2)
C(36) 0.028(2) 0.034(2) 0.056(3) 0.0074(18) 0.002(2) 0.014(2)
C(37) 0.032(2) 0.033(2) 0.043(3) -0.0019(18) -0.001(2) 0.009(2)
C(38) 0.031(2) 0.034(2) 0.036(3) -0.0008(17) 0.0010(19) 0.0023(19)
C(39) 0.026(2) 0.028(2) 0.034(2) 0.0011(18) 0.0062(19) 0.0007(19)
C(3A) 0.025(2) 0.025(2) 0.032(2) 0.0025(17) 0.0033(17) -0.0002(17)
C(41) 0.036(2) 0.040(3) 0.035(2) -0.001(2) 0.005(2) 0.004(2)
C(42) 0.034(3) 0.063(3) 0.048(3) -0.004(3) 0.005(2) 0.008(3)
C(43) 0.042(3) 0.055(3) 0.045(3) 0.002(2) 0.007(2) 0.010(3)
C(44) 0.056(3) 0.060(4) 0.035(3) 0.001(3) 0.014(3) -0.005(2)
C(61) 0.027(2) 0.034(2) 0.038(3) 0.0059(19) 0.0019(19) -0.0025(19)
C(62) 0.045(3) 0.041(3) 0.047(3) 0.012(2) 0.000(2) 0.009(2)
C(63) 0.038(3) 0.040(3) 0.071(4) 0.020(2) 0.009(3) -0.003(3)
C(64) 0.041(3) 0.035(3) 0.050(3) 0.002(2) 0.001(2) -0.004(2)
C(221) 0.044(3) 0.063(4) 0.040(3) -0.004(3) 0.011(2) -0.010(3)
C(222) 0.060(4) 0.084(5) 0.043(3) 0.018(3) -0.002(3) 0.002(3)
C(223) 0.078(5) 0.058(4) 0.062(4) -0.022(3) 0.028(3) -0.026(3)
C(321) 0.043(3) 0.058(3) 0.046(3) 0.002(3) -0.002(2) -0.001(3)
C(322) 0.055(4) 0.084(5) 0.050(3) -0.024(3) -0.014(3) -0.001(3)
C(323) 0.117(6) 0.049(4) 0.044(3) -0.002(4) -0.009(4) -0.013(3)
C(401) 0.029(2) 0.076(4) 0.048(3) 0.003(3) 0.000(2) -0.004(3)
C(402) 0.051(4) 0.118(7) 0.056(4) 0.029(4) -0.009(3) -0.001(4)
C(403) 0.067(4) 0.154(9) 0.038(3) 0.025(5) -0.007(3) 0.004(4)
C(404) 0.046(3) 0.110(6) 0.044(3) -0.013(3) -0.005(3) 0.025(3)
C(501) 0.052(3) 0.043(3) 0.038(3) 0.003(2) 0.014(2) 0.012(2)
C(502) 0.223(11) 0.029(3) 0.107(6) 0.002(5) 0.107(7) 0.006(4)
C(503) 0.120(7) 0.026(3) 0.078(4) -0.004(3) 0.039(4) 0.005(3)
C(504) 0.040(3) 0.024(2) 0.048(3) -0.0010(18) 0.012(2) -0.007(2)
C(901) 0.115(7) 0.097(7) 0.080(6) -0.008(6) -0.025(5) 0.013(5)
C(902) 0.194(12) 0.109(8) 0.077(6) -0.015(8) -0.045(7) 0.000(5)
C(903) 0.33(2) 0.079(7) 0.118(9) -0.004(11) -0.052(12) -0.004(6)
C(904) 0.173(11) 0.096(6) 0.072(5) -0.004(7) -0.030(6) 0.005(5)
C(905) 0.108(7) 0.109(7) 0.083(6) -0.019(6) -0.001(5) 0.012(5)
C(906) 0.083(5) 0.098(6) 0.064(4) 0.006(5) -0.006(4) -0.013(5)
C(907) 0.156(11) 0.141(10) 0.133(10) 0.062(9) 0.031(8) 0.025(8)
C(911) 0.100(8) 0.237(17) 0.156(12) -0.058(10) -0.068(9) 0.037(11)
C(912) 0.108(10) 0.30(2) 0.229(18) -0.072(12) -0.056(12) 0.123(17)
C(913) 0.138(11) 0.241(18) 0.135(11) -0.022(12) -0.010(10) 0.039(12)
C(914) 0.162(13) 0.154(12) 0.126(10) -0.008(10) -0.030(9) 0.049(9)

loop_
_geom_angle_atom_site_label_1
_geom_angle_atom_site_label_2
_geom_angle_atom_site_label_3
_geom_angle
O(2) Zr O(3) 92.63(12)
O(2) Zr O(1) 99.08(11)
O(3) Zr O(1) 150.49(12)
O(2) Zr O(5) 82.25(12)
O(3) Zr O(5) 76.03(11)
O(1) Zr O(5) 78.83(11)
O(2) Zr O(4) 159.02(12)
O(3) Zr O(4) 79.22(11)
O(1) Zr O(4) 80.30(11)
O(5) Zr O(4) 77.05(12)
O(2) Zr C(12) 125.41(13)
O(3) Zr C(12) 105.28(13)
O(1) Zr C(12) 89.82(13)
O(5) Zr C(12) 151.72(13)
O(4) Zr C(12) 75.54(13)
O(2) Zr C(11) 102.30(13)
O(3) Zr C(11) 134.25(13)
O(1) Zr C(11) 69.37(12)
O(5) Zr C(11) 148.20(12)
O(4) Zr C(11) 97.11(12)
C(12) Zr C(11) 32.69(14)
O(2) Zr C(13) 107.36(14)
O(3) Zr C(13) 80.51(13)
O(1) Zr C(13) 120.72(13)
O(5) Zr C(13) 155.07(13)
O(4) Zr C(13) 90.48(14)
C(12) Zr C(13) 32.16(14)
C(11) Zr C(13) 53.80(14)
O(2) Zr C(19) 74.34(12)
O(3) Zr C(19) 120.61(12)
O(1) Zr C(19) 88.72(12)
O(5) Zr C(19) 151.39(12)
O(4) Zr C(19) 126.43(12)
C(12) Zr C(19) 51.98(13)
C(11) Zr C(19) 31.83(12)
C(13) Zr C(19) 51.59(14)
O(2) Zr C(14) 77.88(13)
O(3) Zr C(14) 90.66(12)
O(1) Zr C(14) 118.19(13)
O(5) Zr C(14) 155.52(13)
O(4) Zr C(14) 121.11(13)
C(12) Zr C(14) 51.44(14)
C(11) Zr C(14) 52.08(13)
C(13) Zr C(14) 30.86(14)
C(19) Zr C(14) 30.26(13)
C(222) Si(22) C(221) 109.7(3)
C(222) Si(22) C(223) 110.2(4)
C(221) Si(22) C(223) 106.8(3)
C(222) Si(22) C(22) 105.2(2)
C(221) Si(22) C(22) 116.4(2)
C(223) Si(22) C(22) 108.5(2)
C(321) Si(32) C(323) 107.3(3)
C(321) Si(32) C(322) 110.4(3)
C(323) Si(32) C(322) 107.9(4)
C(321) Si(32) C(32) 106.4(2)
C(323) Si(32) C(32) 108.5(3)
C(322) Si(32) C(32) 116.1(2)
C(1) O(1) Zr 128.6(3)
C(21) O(2) Zr 129.1(3)
C(31) O(3) Zr 122.1(3)
C(404) O(4) C(401) 106.8(4)
C(404) O(4) Zr 127.0(3)
C(401) O(4) Zr 124.5(3)
C(504) O(5) C(501) 107.8(3)
C(504) O(5) Zr 121.9(3)
C(501) O(5) Zr 128.7(3)
O(1) C(1) C(2) 116.8(4)
O(1) C(1) C(6) 123.7(4)
C(2) C(1) C(6) 119.5(4)
C(3) C(2) C(1) 121.6(4)
C(3) C(2) C(11) 122.8(4)
C(1) C(2) C(11) 115.7(4)
C(4) C(3) C(2) 121.0(5)
C(3) C(4) C(5) 116.4(4)
C(3) C(4) C(41) 124.6(4)
C(5) C(4) C(41) 118.8(4)
C(6) C(5) C(4) 125.0(4)
C(5) C(6) C(1) 116.2(4)
C(5) C(6) C(61) 120.8(4)
C(1) C(6) C(61) 123.0(4)
C(12) C(11) C(19) 106.2(3)
C(12) C(11) C(2) 126.8(4)
C(19) C(11) C(2) 126.9(4)
C(12) C(11) Zr 72.9(2)
C(19) C(11) Zr 80.4(2)
C(2) C(11) Zr 109.4(3)
C(13) C(12) C(11) 109.3(4)
C(13) C(12) Zr 76.0(2)
C(11) C(12) Zr 74.4(2)
C(12) C(13) C(14) 107.8(4)
C(12) C(13) Zr 71.9(2)
C(14) C(13) Zr 80.8(2)
C(19) C(14) C(13) 108.2(4)
C(19) C(14) C(15) 119.5(4)
C(13) C(14) C(15) 132.3(4)
C(19) C(14) Zr 73.8(2)
C(13) C(14) Zr 68.4(2)
C(15) C(14) Zr 123.6(3)
C(16) C(15) C(14) 118.3(5)
C(15) C(16) C(17) 121.7(5)
C(18) C(17) C(16) 121.7(5)
C(17) C(18) C(19) 117.5(5)
C(14) C(19) C(18) 121.3(4)
C(14) C(19) C(11) 108.1(4)
C(18) C(19) C(11) 130.6(4)
C(14) C(19) Zr 75.9(2)
C(18) C(19) Zr 123.8(3)
C(11) C(19) Zr 67.8(2)
O(2) C(21) C(2A) 120.3(4)
O(2) C(21) C(22) 117.6(4)
C(2A) C(21) C(22) 122.1(4)
C(23) C(22) C(21) 116.7(4)
C(23) C(22) Si(22) 118.5(3)
C(21) C(22) Si(22) 122.8(3)
C(22) C(23) C(24) 123.8(4)
C(23) C(24) C(25) 122.8(4)
C(23) C(24) C(29) 118.0(4)
C(25) C(24) C(29) 119.2(4)
C(26) C(25) C(24) 120.6(4)
C(25) C(26) C(27) 120.4(4)
C(28) C(27) C(26) 121.0(5)
C(27) C(28) C(29) 120.8(4)
C(28) C(29) C(24) 118.0(4)
C(28) C(29) C(2A) 122.3(4)
C(24) C(29) C(2A) 119.7(4)
C(21) C(2A) C(29) 118.5(4)
C(21) C(2A) C(3A) 122.5(4)
C(29) C(2A) C(3A) 118.8(4)
O(3) C(31) C(3A) 120.7(4)
O(3) C(31) C(32) 117.4(4)
C(3A) C(31) C(32) 121.8(4)
C(33) C(32) C(31) 117.2(4)
C(33) C(32) Si(32) 118.5(3)
C(31) C(32) Si(32) 122.9(3)
C(32) C(33) C(34) 122.6(4)
C(35) C(34) C(39) 120.9(4)
C(35) C(34) C(33) 121.4(4)
C(39) C(34) C(33) 117.7(4)
C(36) C(35) C(34) 120.6(4)
C(35) C(36) C(37) 119.8(4)
C(38) C(37) C(36) 120.0(5)
C(37) C(38) C(39) 122.3(4)
C(34) C(39) C(38) 116.3(4)
C(34) C(39) C(3A) 120.5(4)
C(38) C(39) C(3A) 123.2(4)
C(31) C(3A) C(39) 119.0(4)
C(31) C(3A) C(2A) 124.6(4)
C(39) C(3A) C(2A) 116.4(4)
C(44) C(41) C(43) 108.3(4)
C(44) C(41) C(42) 109.6(4)
C(43) C(41) C(42) 108.1(5)
C(44) C(41) C(4) 110.6(4)
C(43) C(41) C(4) 111.0(4)
C(42) C(41) C(4) 109.2(4)
C(62) C(61) C(6) 110.6(4)
C(62) C(61) C(63) 106.3(4)
C(6) C(61) C(63) 113.1(4)
C(62) C(61) C(64) 110.7(4)
C(6) C(61) C(64) 108.8(4)
C(63) C(61) C(64) 107.3(4)
O(4) C(401) C(402) 106.1(5)
C(401) C(402) C(403) 102.7(5)
C(404) C(403) C(402) 103.5(5)
C(403) C(404) O(4) 107.1(5)
C(502) C(501) O(5) 107.3(5)
C(503) C(502) C(501) 110.2(6)
C(502) C(503) C(504) 106.2(5)
O(5) C(504) C(503) 106.9(4)
C(904) C(903) C(902) 122.0(12)
C(905) C(904) C(903) 116.7(11)
C(904) C(905) C(906) 123.2(10)
C(901) C(906) C(905) 119.1(8)
C(902) C(901) C(906) 118.3(10)
C(902) C(901) C(907) 121.4(11)
C(906) C(901) C(907) 119.9(9)
C(901) C(902) C(903) 120.2(11)
C(914) O(9) C(911) 102.8(11)
O(9) C(911) C(912) 107.4(11)
C(914) C(913) C(912) 102.5(11)
O(9) C(914) C(913) 108.4(11)
C(911) C(912) C(913) 104.1(11)

loop_
_geom_bond_atom_site_label_1
_geom_bond_atom_site_label_2
_geom_bond_distance
Zr O(2) 2.017(3)
Zr O(3) 2.095(3)
Zr O(1) 2.100(3)
Zr O(5) 2.356(3)
Zr O(4) 2.387(3)
Zr C(12) 2.511(4)
Zr C(11) 2.531(4)
Zr C(13) 2.564(4)
Zr C(19) 2.696(4)
Zr C(14) 2.723(4)
Si(22) C(222) 1.852(6)
Si(22) C(221) 1.856(6)
Si(22) C(223) 1.858(6)
Si(22) C(22) 1.884(5)
Si(32) C(321) 1.856(6)
Si(32) C(323) 1.861(7)
Si(32) C(322) 1.865(7)
Si(32) C(32) 1.874(5)
O(1) C(1) 1.362(5)
O(2) C(21) 1.358(5)
O(3) C(31) 1.359(5)
O(4) C(404) 1.465(6)
O(4) C(401) 1.470(6)
O(5) C(504) 1.454(5)
O(5) C(501) 1.474(6)
C(1) C(2) 1.400(6)
C(1) C(6) 1.421(6)
C(2) C(3) 1.400(6)
C(2) C(11) 1.481(6)
C(3) C(4) 1.377(6)
C(4) C(5) 1.415(7)
C(4) C(41) 1.538(6)
C(5) C(6) 1.401(6)
C(6) C(61) 1.529(6)
C(11) C(12) 1.419(6)
C(11) C(19) 1.442(5)
C(12) C(13) 1.407(6)
C(13) C(14) 1.415(7)
C(14) C(19) 1.414(6)
C(14) C(15) 1.423(7)
C(15) C(16) 1.359(8)
C(16) C(17) 1.422(8)
C(17) C(18) 1.361(7)
C(18) C(19) 1.420(6)
C(21) C(2A) 1.384(6)
C(21) C(22) 1.442(6)
C(22) C(23) 1.385(6)
C(23) C(24) 1.405(6)
C(24) C(25) 1.412(6)
C(24) C(29) 1.433(6)
C(25) C(26) 1.378(7)
C(26) C(27) 1.382(7)
C(27) C(28) 1.376(6)
C(28) C(29) 1.417(6)
C(29) C(2A) 1.443(6)
C(2A) C(3A) 1.482(6)
C(31) C(3A) 1.387(6)
C(31) C(32) 1.439(6)
C(32) C(33) 1.394(6)
C(33) C(34) 1.437(7)
C(34) C(35) 1.410(6)
C(34) C(39) 1.422(6)
C(35) C(36) 1.358(7)
C(36) C(37) 1.422(7)
C(37) C(38) 1.359(6)
C(38) C(39) 1.426(6)
C(39) C(3A) 1.431(6)
C(41) C(44) 1.524(7)
C(41) C(43) 1.529(7)
C(41) C(42) 1.537(7)
C(61) C(62) 1.525(7)
C(61) C(63) 1.536(6)
C(61) C(64) 1.541(7)
C(401) C(402) 1.476(8)
C(402) C(403) 1.506(9)
C(403) C(404) 1.460(9)
C(501) C(502) 1.430(8)
C(502) C(503) 1.429(9)
C(503) C(504) 1.510(7)
C(903) C(904) 1.370(14)
C(903) C(902) 1.393(15)
C(904) C(905) 1.312(11)
C(905) C(906) 1.419(13)
C(906) C(901) 1.359(12)
C(901) C(902) 1.355(12)
C(901) C(907) 1.469(14)
O(9) C(914) 1.366(13)
O(9) C(911) 1.416(13)
C(911) C(912) 1.477(13)
C(913) C(914) 1.478(13)
C(913) C(912) 1.491(13)
